data_1100880
loop_
_publ_author_name
'Osintseva, Svetlana V.'
'Dolgushin, Fedor M.'
'Shtel'tser, Nikolay A.'
'Petrovskii, Pavel V.'
'Kreindlin, Arkadii Z.'
'Rybin, Leonid V.'
'Antipin, Mikhail Yu.'

_publ_section_title
;
 Reaction of Ru <sub>3</sub> (CO) <sub>12</sub> with Dibenzylideneacetone
;
_journal_issue 10
_journal_name_full Organometallics
_journal_page_first 2279
_journal_page_last 2288
_journal_paper_doi 10.1021/om0489958
_journal_volume 24
_journal_year 2005
_chemical_formula_sum 'C76 H56 O12 Ru4'
_chemical_formula_weight 1565.49
_space_group_IT_number 2
_symmetry_cell_setting triclinic
_symmetry_space_group_name_Hall '-P 1'
_symmetry_space_group_name_H-M 'P -1'
_atom_sites_solution_hydrogens geom
_atom_sites_solution_primary direct
_atom_sites_solution_secondary difmap
_cell_angle_alpha 75.860(3)
_cell_angle_beta 83.084(3)
_cell_angle_gamma 76.385(3)
_cell_formula_units_Z 1
_cell_length_a 10.4959(17)
_cell_length_b 12.347(2)
_cell_length_c 12.762(2)
_cell_measurement_reflns_used 1778
_cell_measurement_temperature 110(2)
_cell_measurement_theta_max 21.85
_cell_measurement_theta_min 2.35
_cell_volume 1555.2(4)
_diffrn_ambient_temperature 110(2)
_diffrn_detector_area_resol_mean ?
_diffrn_measurement_device_type 'Bruker SMART 1000 CCD area detector'
_diffrn_measurement_method 'phi and omega scans'
_diffrn_radiation_monochromator graphite
_diffrn_radiation_source 'normal-focus sealed tube'
_diffrn_radiation_type MoK\a
_diffrn_radiation_wavelength 0.71073
_diffrn_reflns_av_R_equivalents 0.0618
_diffrn_reflns_av_sigmaI/netI 0.1172
_diffrn_reflns_limit_h_max 11
_diffrn_reflns_limit_h_min -11
_diffrn_reflns_limit_k_max 13
_diffrn_reflns_limit_k_min -12
_diffrn_reflns_limit_l_max 13
_diffrn_reflns_limit_l_min -13
_diffrn_reflns_number 9165
_diffrn_reflns_theta_max 22.07
_diffrn_reflns_theta_min 1.65
_diffrn_standards_decay_% ?
_diffrn_standards_interval_count ?
_diffrn_standards_interval_time ?
_diffrn_standards_number ?
_exptl_absorpt_coefficient_mu 1.020
_exptl_absorpt_correction_T_max ?
_exptl_absorpt_correction_T_min ?
_exptl_absorpt_correction_type none
_exptl_absorpt_process_details ?
_exptl_crystal_colour yellow
_exptl_crystal_density_diffrn 1.672
_exptl_crystal_density_meas ?
_exptl_crystal_density_method 'not measured'
_exptl_crystal_description plate
_exptl_crystal_F_000 784
_exptl_crystal_size_max 0.20
_exptl_crystal_size_mid 0.15
_exptl_crystal_size_min 0.05
_refine_ls_extinction_coef ?
_refine_ls_extinction_method none
_refine_ls_goodness_of_fit_ref 0.986
_refine_ls_hydrogen_treatment constr
_refine_ls_matrix_type full
_refine_ls_number_parameters 415
_refine_ls_number_reflns 3837
_refine_ls_number_restraints 0
_refine_ls_restrained_S_all 0.986
_refine_ls_R_factor_all 0.0777
_refine_ls_R_factor_gt 0.0437
_refine_ls_shift/su_max 0.000
_refine_ls_shift/su_mean 0.000
_refine_ls_structure_factor_coef Fsqd
_refine_ls_weighting_details 'calc w=1/[\s^2^(Fo^2^)+(0.0000P)^2^+0.0000P] where P=(Fo^2^+2Fc^2^)/3'
_refine_ls_weighting_scheme calc
_refine_ls_wR_factor_gt 0.1042
_refine_ls_wR_factor_ref 0.1227
_reflns_number_gt 2675
_reflns_number_total 3837
_reflns_threshold_expression I>2\s(I)
_cod_depositor_comments
;
The following automatic conversions were performed:
'_symmetry_cell_setting' value 'Triclinic' changed to 'triclinic'
according to '/home/saulius/struct/CIF-dictionaries/cif_core.dic'
dictionary named 'cif_core.dic' version 2.4.1 from 2010-06-29.

Automatic conversion script
Id: cif_fix_enum 1527 2010-12-29 10:47:43Z saulius 
;
_cod_database_code 1100880

loop_
_symmetry_equiv_pos_as_xyz
'x, y, z'
'-x, -y, -z'

loop_
_atom_site_label
_atom_site_type_symbol
_atom_site_fract_x
_atom_site_fract_y
_atom_site_fract_z
_atom_site_U_iso_or_equiv
_atom_site_adp_type
_atom_site_occupancy
_atom_site_symmetry_multiplicity
_atom_site_calc_flag
_atom_site_refinement_flags
_atom_site_disorder_assembly
_atom_site_disorder_group
Ru1 Ru 0.61687(6) 0.53595(5) 0.40342(5) 0.0263(2) Uani 1 1 d . . .
Ru2 Ru 0.31854(6) 0.60048(6) 0.26194(5) 0.0272(2) Uani 1 1 d . . .
O1 O 0.8229(6) 0.6775(5) 0.3501(5) 0.0410(16) Uani 1 1 d . . .
O2 O 0.8314(6) 0.3291(5) 0.4652(5) 0.0404(16) Uani 1 1 d . . .
O3 O 0.4807(5) 0.4303(4) 0.4366(4) 0.0277(13) Uani 1 1 d . . .
O4 O 0.4583(5) 0.6651(4) 0.3362(4) 0.0260(13) Uani 1 1 d . . .
O5 O 0.0894(6) 0.5090(6) 0.4004(5) 0.0491(17) Uani 1 1 d . . .
O6 O 0.2123(6) 0.5601(5) 0.0724(5) 0.0448(16) Uani 1 1 d . . .
C1 C 0.7418(8) 0.6253(7) 0.3706(6) 0.029(2) Uani 1 1 d . . .
C2 C 0.7505(10) 0.4094(8) 0.4456(7) 0.035(2) Uani 1 1 d . . .
C5 C 0.1785(9) 0.5422(7) 0.3557(6) 0.034(2) Uani 1 1 d . . .
C6 C 0.2486(8) 0.5752(7) 0.1484(7) 0.033(2) Uani 1 1 d . . .
C7 C 0.6240(8) 0.5151(7) 0.2443(7) 0.032(2) Uani 1 1 d . . .
C8 C 0.5031(8) 0.4637(6) 0.2459(6) 0.027(2) Uani 1 1 d . . .
H8A H 0.5050 0.4239 0.1860 0.032 Uiso 1 1 calc R . .
C9 C 0.4460(8) 0.4129(7) 0.3457(6) 0.028(2) Uani 1 1 d . . .
C10 C 0.3758(8) 0.3216(7) 0.3549(7) 0.033(2) Uani 1 1 d . . .
H10A H 0.3288 0.3224 0.2955 0.040 Uiso 1 1 calc R . .
C11 C 0.3748(9) 0.2378(7) 0.4425(7) 0.040(2) Uani 1 1 d . . .
H11A H 0.4216 0.2384 0.5015 0.048 Uiso 1 1 calc R . .
C12 C 0.3056(8) 0.1433(7) 0.4546(7) 0.035(2) Uani 1 1 d . . .
C13 C 0.2021(8) 0.1504(8) 0.3922(7) 0.043(2) Uani 1 1 d . . .
H13A H 0.1720 0.2192 0.3409 0.052 Uiso 1 1 calc R . .
C14 C 0.1431(10) 0.0599(8) 0.4037(8) 0.054(3) Uani 1 1 d . . .
H14A H 0.0728 0.0667 0.3604 0.064 Uiso 1 1 calc R . .
C15 C 0.1844(9) -0.0392(8) 0.4764(7) 0.045(3) Uani 1 1 d . . .
H15A H 0.1448 -0.1024 0.4827 0.054 Uiso 1 1 calc R . .
C16 C 0.2825(10) -0.0479(8) 0.5402(8) 0.053(3) Uani 1 1 d . . .
H16A H 0.3109 -0.1170 0.5917 0.064 Uiso 1 1 calc R . .
C17 C 0.3409(10) 0.0432(8) 0.5303(7) 0.047(3) Uani 1 1 d . . .
H17A H 0.4076 0.0366 0.5771 0.057 Uiso 1 1 calc R . .
C18 C 0.7488(7) 0.4365(7) 0.2100(6) 0.025(2) Uani 1 1 d . . .
C19 C 0.7575(8) 0.3201(7) 0.2235(6) 0.029(2) Uani 1 1 d . . .
H19A H 0.6818 0.2898 0.2506 0.035 Uiso 1 1 calc R . .
C20 C 0.8710(8) 0.2477(8) 0.1993(7) 0.034(2) Uani 1 1 d . . .
H20A H 0.8732 0.1684 0.2097 0.041 Uiso 1 1 calc R . .
C21 C 0.9831(9) 0.2890(8) 0.1595(7) 0.043(2) Uani 1 1 d . . .
H21A H 1.0624 0.2385 0.1432 0.052 Uiso 1 1 calc R . .
C22 C 0.9783(8) 0.4050(8) 0.1439(7) 0.037(2) Uani 1 1 d . . .
H22A H 1.0547 0.4342 0.1165 0.044 Uiso 1 1 calc R . .
C23 C 0.8634(8) 0.4781(7) 0.1679(6) 0.030(2) Uani 1 1 d . . .
H23A H 0.8611 0.5576 0.1560 0.036 Uiso 1 1 calc R . .
C24 C 0.2380(8) 0.7859(6) 0.2422(6) 0.029(2) Uani 1 1 d . . .
H24A H 0.2488 0.8142 0.3069 0.034 Uiso 1 1 calc R . .
C25 C 0.3579(8) 0.7687(7) 0.1745(7) 0.030(2) Uani 1 1 d . . .
H25A H 0.3575 0.7929 0.0938 0.035 Uiso 1 1 calc R . .
C26 C 0.4706(8) 0.6951(6) 0.2257(6) 0.026(2) Uani 1 1 d . . .
C27 C 0.5980(8) 0.6386(6) 0.1712(6) 0.026(2) Uani 1 1 d . . .
H27A H 0.6699 0.6771 0.1769 0.031 Uiso 1 1 calc R . .
C28 C 0.5877(8) 0.6395(7) 0.0518(6) 0.029(2) Uani 1 1 d . . .
H28A H 0.6657 0.5857 0.0287 0.035 Uiso 1 1 calc R . .
H28B H 0.5095 0.6095 0.0470 0.035 Uiso 1 1 calc R . .
C29 C 0.1089(8) 0.8373(7) 0.1976(7) 0.030(2) Uani 1 1 d . . .
C30 C 0.0837(9) 0.8397(7) 0.0917(7) 0.042(2) Uani 1 1 d . . .
H30A H 0.1528 0.8098 0.0445 0.050 Uiso 1 1 calc R . .
C31 C -0.0383(9) 0.8843(8) 0.0558(8) 0.047(3) Uani 1 1 d . . .
H31A H -0.0530 0.8865 -0.0168 0.056 Uiso 1 1 calc R . .
C32 C -0.1409(9) 0.9263(8) 0.1222(8) 0.044(2) Uani 1 1 d . . .
H32A H -0.2256 0.9579 0.0957 0.053 Uiso 1 1 calc R . .
C33 C -0.1200(9) 0.9221(7) 0.2275(7) 0.040(2) Uani 1 1 d . . .
H33A H -0.1907 0.9490 0.2750 0.048 Uiso 1 1 calc R . .
C34 C 0.0046(8) 0.8785(7) 0.2637(7) 0.030(2) Uani 1 1 d . . .
H34A H 0.0188 0.8769 0.3362 0.036 Uiso 1 1 calc R . .
C35 C 0.5778(7) 0.7535(6) -0.0279(6) 0.0231(19) Uani 1 1 d . . .
C36 C 0.6675(8) 0.8199(7) -0.0351(7) 0.038(2) Uani 1 1 d . . .
H36A H 0.7357 0.7956 0.0135 0.045 Uiso 1 1 calc R . .
C37 C 0.6607(9) 0.9221(7) -0.1118(7) 0.043(2) Uani 1 1 d . . .
H37A H 0.7245 0.9664 -0.1151 0.052 Uiso 1 1 calc R . .
C38 C 0.5638(9) 0.9597(7) -0.1826(7) 0.041(2) Uani 1 1 d . . .
H38A H 0.5604 1.0291 -0.2358 0.049 Uiso 1 1 calc R . .
C39 C 0.4699(8) 0.8948(7) -0.1756(7) 0.035(2) Uani 1 1 d . . .
H39A H 0.4009 0.9201 -0.2235 0.042 Uiso 1 1 calc R . .
C40 C 0.4778(8) 0.7932(7) -0.0985(6) 0.031(2) Uani 1 1 d . . .
H40A H 0.4130 0.7496 -0.0939 0.038 Uiso 1 1 calc R . .

loop_
_atom_site_aniso_label
_atom_site_aniso_U_11
_atom_site_aniso_U_22
_atom_site_aniso_U_33
_atom_site_aniso_U_23
_atom_site_aniso_U_13
_atom_site_aniso_U_12
Ru1 0.0336(4) 0.0261(4) 0.0225(4) -0.0012(3) -0.0085(3) -0.0141(3)
Ru2 0.0320(4) 0.0291(5) 0.0237(4) -0.0042(3) -0.0060(3) -0.0126(4)
O1 0.041(4) 0.046(4) 0.045(4) -0.007(3) -0.006(3) -0.029(3)
O2 0.052(4) 0.030(4) 0.037(4) -0.003(3) -0.016(3) -0.002(3)
O3 0.043(3) 0.026(3) 0.020(3) 0.001(2) -0.013(3) -0.017(3)
O4 0.034(3) 0.029(3) 0.017(3) -0.001(2) -0.004(2) -0.016(3)
O5 0.044(4) 0.065(5) 0.045(4) -0.009(3) -0.002(3) -0.029(4)
O6 0.049(4) 0.053(4) 0.041(4) -0.016(3) -0.017(3) -0.015(3)
C1 0.037(5) 0.029(5) 0.022(5) -0.006(4) -0.018(4) -0.001(5)
C2 0.058(7) 0.034(6) 0.024(5) -0.006(4) -0.018(5) -0.022(5)
C5 0.038(5) 0.043(6) 0.022(5) -0.002(4) -0.008(4) -0.016(5)
C6 0.023(5) 0.037(6) 0.043(6) -0.011(5) -0.004(4) -0.011(4)
C7 0.041(5) 0.027(5) 0.035(5) -0.003(4) -0.017(4) -0.018(4)
C8 0.040(5) 0.015(4) 0.028(5) -0.008(4) -0.008(4) -0.004(4)
C9 0.036(5) 0.026(5) 0.021(5) 0.001(4) -0.008(4) -0.009(4)
C10 0.042(5) 0.040(6) 0.028(5) -0.012(4) -0.013(4) -0.020(5)
C11 0.053(6) 0.033(6) 0.039(6) 0.005(5) -0.019(5) -0.024(5)
C12 0.047(6) 0.032(5) 0.028(5) 0.000(4) -0.006(4) -0.021(5)
C13 0.041(6) 0.040(6) 0.045(6) 0.011(5) -0.018(5) -0.016(5)
C14 0.063(7) 0.042(7) 0.064(7) -0.005(6) -0.012(6) -0.031(6)
C15 0.062(7) 0.035(6) 0.046(6) -0.008(5) 0.000(5) -0.028(5)
C16 0.075(7) 0.039(6) 0.048(6) 0.002(5) -0.011(6) -0.027(6)
C17 0.068(7) 0.050(7) 0.031(5) -0.006(5) -0.002(5) -0.030(6)
C18 0.027(5) 0.025(5) 0.022(5) 0.004(4) -0.014(4) -0.007(4)
C19 0.037(5) 0.033(5) 0.021(4) -0.004(4) -0.009(4) -0.014(5)
C20 0.038(6) 0.030(5) 0.035(5) -0.008(4) -0.004(4) -0.005(5)
C21 0.033(6) 0.054(7) 0.041(6) -0.016(5) -0.006(5) 0.002(5)
C22 0.027(5) 0.042(6) 0.043(6) -0.010(5) 0.001(4) -0.012(5)
C23 0.038(5) 0.026(5) 0.026(5) 0.003(4) -0.009(4) -0.014(5)
C24 0.036(5) 0.023(5) 0.030(5) -0.008(4) -0.012(4) -0.004(4)
C25 0.035(5) 0.030(5) 0.026(5) -0.004(4) -0.008(4) -0.012(4)
C26 0.034(5) 0.022(5) 0.028(5) -0.005(4) -0.002(4) -0.017(4)
C27 0.033(5) 0.023(5) 0.026(5) -0.002(4) -0.009(4) -0.015(4)
C28 0.037(5) 0.021(5) 0.025(5) 0.004(4) -0.009(4) -0.006(4)
C29 0.032(5) 0.028(5) 0.034(5) -0.011(4) -0.005(4) -0.006(4)
C30 0.045(6) 0.042(6) 0.036(6) -0.007(5) -0.012(5) -0.001(5)
C31 0.036(6) 0.057(7) 0.052(6) -0.017(5) -0.016(5) -0.008(5)
C32 0.030(6) 0.038(6) 0.067(7) -0.013(5) -0.017(5) -0.004(5)
C33 0.044(6) 0.039(6) 0.041(6) -0.014(5) 0.003(5) -0.013(5)
C34 0.037(5) 0.031(5) 0.027(5) -0.008(4) -0.008(4) -0.013(4)
C35 0.026(5) 0.029(5) 0.017(4) -0.008(4) -0.001(4) -0.007(4)
C36 0.028(5) 0.041(6) 0.039(5) 0.003(5) -0.009(4) -0.008(5)
C37 0.045(6) 0.038(6) 0.048(6) 0.013(5) -0.015(5) -0.028(5)
C38 0.050(6) 0.033(6) 0.034(5) 0.006(4) -0.001(5) -0.011(5)
C39 0.037(5) 0.035(6) 0.029(5) -0.005(4) -0.010(4) 0.001(5)
C40 0.034(5) 0.039(6) 0.024(5) -0.004(4) -0.006(4) -0.014(4)

loop_
_atom_type_symbol
_atom_type_description
_atom_type_scat_dispersion_real
_atom_type_scat_dispersion_imag
_atom_type_scat_source
C C 0.0033 0.0016 'International Tables Vol C Tables 4.2.6.8 and 6.1.1.4'
H H 0.0000 0.0000 'International Tables Vol C Tables 4.2.6.8 and 6.1.1.4'
O O 0.0106 0.0060 'International Tables Vol C Tables 4.2.6.8 and 6.1.1.4'
Ru Ru -1.2594 0.8363 'International Tables Vol C Tables 4.2.6.8 and 6.1.1.4'
